data_7028438
loop_
_publ_author_name
'Sarkar, Rupa'
'Mondal, Pallab'
'Rajak, Kajal Krishna'

_publ_section_title
;
 Synthesis, structure and spectroscopic properties of Re(i) complexes
 incorporating 5-arylazo-8-hydroxyquinoline: a density functional
 theory/time-dependent density functional theory investigation.
;
_journal_issue 7
_journal_name_full 'Dalton transactions (Cambridge, England : 2003)'
_journal_page_first 2859
_journal_page_last 2877
_journal_paper_doi 10.1039/c3dt52630e
_journal_volume 43
_journal_year 2014
_chemical_formula_sum 'C22 H16 N5 O4 Re'
_chemical_formula_weight 600.60
_chemical_name_systematic
;
 ?
;
_space_group_IT_number 2
_symmetry_cell_setting triclinic
_symmetry_space_group_name_Hall '-P 1'
_symmetry_space_group_name_H-M 'P -1'
_atom_sites_solution_hydrogens geom
_atom_sites_solution_primary direct
_atom_sites_solution_secondary difmap
_audit_creation_method SHELXL-97
_cell_angle_alpha 66.642(2)
_cell_angle_beta 81.680(2)
_cell_angle_gamma 79.222(2)
_cell_formula_units_Z 2
_cell_length_a 6.2633(3)
_cell_length_b 13.3774(6)
_cell_length_c 15.3577(7)
_cell_measurement_reflns_used 250
_cell_measurement_temperature 293(2)
_cell_measurement_theta_max 27.38
_cell_measurement_theta_min 1.45
_cell_volume 1156.92(9)
_computing_cell_refinement 'SMART APEX II'
_computing_data_collection 'SMART APEX II (Bruker,2010)'
_computing_data_reduction 'SAINT (Bruker,2000)'
_computing_molecular_graphics 'Ortep-3v2 for windows (Farrugia, 1997)'
_computing_publication_material 'PLATON (Spek, 2008)'
_computing_structure_refinement 'SHELXL-97 (Sheldrick, 2008)'
_computing_structure_solution 'SHELXS-97 (Sheldrick, 2008)'
_diffrn_ambient_temperature 293(2)
_diffrn_measured_fraction_theta_full 0.988
_diffrn_measured_fraction_theta_max 0.988
_diffrn_measurement_device_type 'CCD area detector'
_diffrn_measurement_method 'phi and omega scans'
_diffrn_radiation_monochromator graphite
_diffrn_radiation_source 'fine-focus sealed tube'
_diffrn_radiation_type MoK\a
_diffrn_radiation_wavelength 0.71073
_diffrn_reflns_av_R_equivalents 0.0665
_diffrn_reflns_av_unetI/netI 0.0782
_diffrn_reflns_limit_h_max 8
_diffrn_reflns_limit_h_min -8
_diffrn_reflns_limit_k_max 17
_diffrn_reflns_limit_k_min -17
_diffrn_reflns_limit_l_max 19
_diffrn_reflns_limit_l_min -19
_diffrn_reflns_number 18278
_diffrn_reflns_theta_full 27.38
_diffrn_reflns_theta_max 27.38
_diffrn_reflns_theta_min 1.45
_exptl_absorpt_coefficient_mu 5.288
_exptl_absorpt_correction_T_max 0.267
_exptl_absorpt_correction_T_min 0.223
_exptl_absorpt_correction_type multi-scan
_exptl_absorpt_process_details (SADABAS,SHELDRICK-1997)
_exptl_crystal_colour orange
_exptl_crystal_density_diffrn 1.724
_exptl_crystal_density_method 'not measured'
_exptl_crystal_description parallopiped
_exptl_crystal_F_000 580
_exptl_crystal_size_max 0.30
_exptl_crystal_size_mid 0.25
_exptl_crystal_size_min 0.25
_platon_squeeze_details
;
;
_refine_diff_density_max 2.834
_refine_diff_density_min -1.575
_refine_diff_density_rms 0.198
_refine_ls_extinction_method none
_refine_ls_goodness_of_fit_ref 1.060
_refine_ls_hydrogen_treatment noref
_refine_ls_matrix_type full
_refine_ls_number_parameters 289
_refine_ls_number_reflns 5184
_refine_ls_number_restraints 0
_refine_ls_restrained_S_all 1.060
_refine_ls_R_factor_all 0.0739
_refine_ls_R_factor_gt 0.0573
_refine_ls_shift/su_max 0.000
_refine_ls_shift/su_mean 0.000
_refine_ls_structure_factor_coef Fsqd
_refine_ls_weighting_details 'calc w=1/[\s^2^(Fo^2^)+(0.0711P)^2^+4.9552P] where P=(Fo^2^+2Fc^2^)/3'
_refine_ls_weighting_scheme calc
_refine_ls_wR_factor_gt 0.1448
_refine_ls_wR_factor_ref 0.1520
_reflns_number_gt 4132
_reflns_number_total 5184
_reflns_threshold_expression >2sigma(I)
_cod_data_source_file c3dt52630e.txt
_cod_data_source_block 1b
_cod_original_sg_symbol_H-M P-1
_cod_database_code 7028438

loop_
_symmetry_equiv_pos_as_xyz
'x, y, z'
'-x, -y, -z'

loop_
_atom_site_label
_atom_site_type_symbol
_atom_site_fract_x
_atom_site_fract_y
_atom_site_fract_z
_atom_site_U_iso_or_equiv
_atom_site_adp_type
_atom_site_occupancy
_atom_site_symmetry_multiplicity
_atom_site_calc_flag
_atom_site_refinement_flags
C1 C 0.4602(18) 0.1305(9) 0.5323(8) 0.048(3) Uani 1 1 d .
C2 C 0.0615(19) 0.2295(10) 0.5662(9) 0.055(3) Uani 1 1 d .
C3 C 0.4093(17) 0.3333(9) 0.5301(8) 0.047(2) Uani 1 1 d .
C4 C 0.4547(16) 0.2753(7) 0.2751(7) 0.038(2) Uani 1 1 d .
C5 C 0.579(2) 0.2973(9) 0.1873(8) 0.055(3) Uani 1 1 d .
H5 H 0.6931 0.3383 0.1734 0.066 Uiso 1 1 calc R
C6 C 0.536(2) 0.2588(9) 0.1212(8) 0.055(3) Uani 1 1 d .
H6 H 0.6245 0.2723 0.0649 0.066 Uiso 1 1 calc R
C7 C 0.3630(18) 0.2008(8) 0.1366(7) 0.046(2) Uani 1 1 d .
C8 C 0.2330(17) 0.1744(7) 0.2249(7) 0.039(2) Uani 1 1 d .
C9 C 0.0584(17) 0.1147(8) 0.2501(8) 0.044(2) Uani 1 1 d .
H9 H 0.0190 0.0884 0.2079 0.053 Uiso 1 1 calc R
C10 C -0.0549(16) 0.0948(8) 0.3370(7) 0.043(2) Uani 1 1 d .
H10 H -0.1702 0.0541 0.3546 0.051 Uiso 1 1 calc R
C11 C 0.0047(17) 0.1365(8) 0.3994(8) 0.044(2) Uani 1 1 d .
H11 H -0.0738 0.1230 0.4582 0.052 Uiso 1 1 calc R
C12 C 0.2825(16) 0.2136(7) 0.2921(7) 0.036(2) Uani 1 1 d .
C13 C 0.116(2) 0.5216(9) 0.3594(9) 0.059(3) Uani 1 1 d .
H13 H 0.2269 0.5408 0.3816 0.070 Uiso 1 1 calc R
C14 C -0.035(2) 0.5919(9) 0.3022(10) 0.063(3) Uani 1 1 d .
H14 H -0.0473 0.6683 0.2769 0.076 Uiso 1 1 calc R
C15 C -0.0946(19) 0.4229(9) 0.3383(8) 0.049(3) Uani 1 1 d .
H15 H -0.1579 0.3633 0.3427 0.059 Uiso 1 1 calc R
C16 C 0.3820(19) 0.1416(8) -0.0699(7) 0.047(2) Uani 1 1 d .
C17 C 0.187(2) 0.1064(10) -0.0677(8) 0.062(3) Uani 1 1 d .
H17 H 0.0781 0.1068 -0.0196 0.074 Uiso 1 1 calc R
C18 C 0.153(2) 0.0708(11) -0.1364(9) 0.062(3) Uani 1 1 d .
H18 H 0.0213 0.0469 -0.1338 0.074 Uiso 1 1 calc R
C19 C 0.309(2) 0.0698(11) -0.2087(9) 0.063(3) Uani 1 1 d .
H19 H 0.2847 0.0450 -0.2545 0.075 Uiso 1 1 calc R
C20 C 0.503(2) 0.1064(10) -0.2118(8) 0.061(3) Uani 1 1 d .
H20 H 0.6098 0.1068 -0.2606 0.073 Uiso 1 1 calc R
C21 C 0.540(2) 0.1426(9) -0.1431(8) 0.050(3) Uani 1 1 d .
H21 H 0.6710 0.1674 -0.1461 0.060 Uiso 1 1 calc R
C22 C -0.357(2) 0.5701(10) 0.2314(9) 0.068(4) Uani 1 1 d .
H22A H -0.4182 0.5083 0.2342 0.103 Uiso 1 1 calc R
H22B H -0.3119 0.6122 0.1665 0.103 Uiso 1 1 calc R
H22C H -0.4636 0.6155 0.2562 0.103 Uiso 1 1 calc R
N1 N 0.1662(13) 0.1935(6) 0.3779(5) 0.0352(17) Uani 1 1 d .
N2 N 0.0793(14) 0.4174(6) 0.3793(7) 0.046(2) Uani 1 1 d .
N3 N -0.1668(16) 0.5309(7) 0.2882(7) 0.051(2) Uani 1 1 d .
N4 N 0.3072(16) 0.1615(7) 0.0706(6) 0.049(2) Uani 1 1 d .
N5 N 0.4341(17) 0.1803(8) -0.0031(7) 0.057(2) Uani 1 1 d .
O1 O 0.5643(14) 0.0472(7) 0.5754(6) 0.065(2) Uani 1 1 d .
O2 O -0.0698(16) 0.2053(8) 0.6287(7) 0.075(3) Uani 1 1 d .
O3 O 0.4892(15) 0.3742(8) 0.5668(7) 0.070(2) Uani 1 1 d .
O4 O 0.4940(11) 0.3094(6) 0.3387(5) 0.0434(16) Uani 1 1 d .
Re1 Re 0.28220(7) 0.26417(3) 0.46505(3) 0.03669(15) Uani 1 1 d .

loop_
_atom_site_aniso_label
_atom_site_aniso_U_11
_atom_site_aniso_U_22
_atom_site_aniso_U_33
_atom_site_aniso_U_23
_atom_site_aniso_U_13
_atom_site_aniso_U_12
C1 0.038(6) 0.057(6) 0.054(6) -0.026(5) 0.001(5) -0.015(5)
C2 0.034(6) 0.077(8) 0.074(8) -0.044(7) -0.037(6) 0.010(6)
C3 0.037(6) 0.060(6) 0.054(6) -0.028(5) -0.008(5) -0.012(5)
C4 0.030(5) 0.038(5) 0.052(6) -0.020(4) -0.004(4) -0.007(4)
C5 0.054(7) 0.060(7) 0.059(7) -0.027(6) 0.006(6) -0.023(6)
C6 0.063(8) 0.065(7) 0.045(6) -0.023(5) 0.006(6) -0.029(6)
C7 0.039(6) 0.049(6) 0.051(6) -0.022(5) -0.001(5) -0.005(5)
C8 0.038(6) 0.035(5) 0.047(5) -0.016(4) -0.014(5) -0.005(4)
C9 0.042(6) 0.048(6) 0.055(6) -0.026(5) -0.008(5) -0.015(5)
C10 0.030(5) 0.049(5) 0.057(6) -0.023(5) -0.004(5) -0.016(4)
C11 0.037(6) 0.041(5) 0.056(6) -0.017(5) -0.014(5) -0.009(4)
C12 0.031(5) 0.035(4) 0.047(5) -0.018(4) -0.008(4) -0.002(4)
C13 0.055(8) 0.046(6) 0.086(9) -0.029(6) -0.013(7) -0.019(6)
C14 0.065(9) 0.037(6) 0.086(9) -0.018(6) -0.006(7) -0.017(6)
C15 0.049(7) 0.046(6) 0.058(6) -0.015(5) -0.018(5) -0.016(5)
C16 0.052(7) 0.046(5) 0.046(6) -0.018(5) -0.003(5) -0.009(5)
C17 0.063(8) 0.080(8) 0.046(6) -0.031(6) 0.012(6) -0.017(7)
C18 0.052(8) 0.089(9) 0.062(7) -0.042(7) -0.005(6) -0.023(7)
C19 0.068(9) 0.075(8) 0.054(7) -0.032(6) -0.002(6) -0.016(7)
C20 0.065(9) 0.065(7) 0.052(7) -0.027(6) 0.012(6) -0.010(6)
C21 0.050(7) 0.052(6) 0.055(6) -0.027(5) 0.008(5) -0.015(5)
C22 0.073(9) 0.051(7) 0.071(8) -0.005(6) -0.034(7) -0.002(6)
N1 0.034(4) 0.040(4) 0.034(4) -0.016(3) 0.000(3) -0.008(3)
N2 0.035(5) 0.036(4) 0.069(6) -0.026(4) 0.007(4) -0.006(4)
N3 0.060(6) 0.037(4) 0.060(5) -0.020(4) -0.017(5) 0.001(4)
N4 0.057(6) 0.051(5) 0.039(5) -0.015(4) -0.005(4) -0.013(4)
N5 0.066(7) 0.064(6) 0.049(5) -0.027(5) 0.000(5) -0.018(5)
O1 0.059(6) 0.056(5) 0.076(5) -0.032(4) -0.019(5) 0.025(4)
O2 0.066(6) 0.086(6) 0.067(6) -0.028(5) 0.022(5) -0.023(5)
O3 0.067(6) 0.091(6) 0.081(6) -0.052(5) -0.008(5) -0.031(5)
O4 0.041(4) 0.052(4) 0.049(4) -0.026(3) 0.001(3) -0.022(3)
Re1 0.0345(2) 0.0385(2) 0.0432(2) -0.01991(17) -0.00523(16) -0.00802(15)

loop_
_atom_type_symbol
_atom_type_description
_atom_type_scat_dispersion_real
_atom_type_scat_dispersion_imag
_atom_type_scat_source
C C 0.0033 0.0016 'International Tables Vol C Tables 4.2.6.8 and 6.1.1.4'
H H 0.0000 0.0000 'International Tables Vol C Tables 4.2.6.8 and 6.1.1.4'
N N 0.0061 0.0033 'International Tables Vol C Tables 4.2.6.8 and 6.1.1.4'
O O 0.0106 0.0060 'International Tables Vol C Tables 4.2.6.8 and 6.1.1.4'
Re Re -1.0185 7.2310 'International Tables Vol C Tables 4.2.6.8 and 6.1.1.4'

loop_
_geom_angle_atom_site_label_1
_geom_angle_atom_site_label_2
_geom_angle_atom_site_label_3
_geom_angle
O1 C1 Re1 178.0(10)
O2 C2 Re1 178.0(11)
O3 C3 Re1 178.1(10)
O4 C4 C5 122.4(9)
O4 C4 C12 120.6(9)
C5 C4 C12 117.1(9)
C6 C5 C4 121.2(10)
C6 C5 H5 119.4
C4 C5 H5 119.4
C5 C6 C7 121.8(10)
C5 C6 H6 119.1
C7 C6 H6 119.1
C6 C7 N4 124.4(9)
C6 C7 C8 119.5(10)
N4 C7 C8 116.1(9)
C9 C8 C12 117.2(9)
C9 C8 C7 125.2(9)
C12 C8 C7 117.6(9)
C10 C9 C8 119.9(9)
C10 C9 H9 120.0
C8 C9 H9 120.0
C9 C10 C11 119.3(9)
C9 C10 H10 120.3
C11 C10 H10 120.3
N1 C11 C10 122.5(10)
N1 C11 H11 118.8
C10 C11 H11 118.8
N1 C12 C4 115.4(8)
N1 C12 C8 121.9(9)
C4 C12 C8 122.7(9)
C14 C13 N2 108.0(10)
C14 C13 H13 126.0
N2 C13 H13 126.0
C13 C14 N3 107.3(10)
C13 C14 H14 126.4
N3 C14 H14 126.4
N2 C15 N3 108.4(9)
N2 C15 H15 125.8
N3 C15 H15 125.8
C17 C16 C21 119.1(10)
C17 C16 N5 124.9(10)
C21 C16 N5 116.0(10)
C18 C17 C16 120.1(11)
C18 C17 H17 120.0
C16 C17 H17 120.0
C19 C18 C17 121.6(12)
C19 C18 H18 119.2
C17 C18 H18 119.2
C18 C19 C20 118.5(11)
C18 C19 H19 120.8
C20 C19 H19 120.8
C19 C20 C21 120.9(11)
C19 C20 H20 119.6
C21 C20 H20 119.6
C16 C21 C20 119.9(11)
C16 C21 H21 120.0
C20 C21 H21 120.0
N3 C22 H22A 109.5
N3 C22 H22B 109.5
H22A C22 H22B 109.5
N3 C22 H22C 109.5
H22A C22 H22C 109.5
H22B C22 H22C 109.5
C11 N1 C12 119.2(8)
C11 N1 Re1 127.7(7)
C12 N1 Re1 113.1(6)
C15 N2 C13 108.6(9)
C15 N2 Re1 125.9(7)
C13 N2 Re1 125.6(8)
C14 N3 C15 107.8(10)
C14 N3 C22 127.8(10)
C15 N3 C22 124.4(9)
N5 N4 C7 113.9(9)
N4 N5 C16 114.9(10)
C4 O4 Re1 114.7(6)
C2 Re1 C1 89.8(5)
C2 Re1 C3 88.7(4)
C1 Re1 C3 87.8(5)
C2 Re1 O4 172.0(3)
C1 Re1 O4 95.9(4)
C3 Re1 O4 97.1(4)
C2 Re1 N1 97.8(4)
C1 Re1 N1 93.0(4)
C3 Re1 N1 173.4(4)
O4 Re1 N1 76.3(3)
C2 Re1 N2 92.4(4)
C1 Re1 N2 176.6(4)
C3 Re1 N2 94.8(4)
O4 Re1 N2 81.6(3)
N1 Re1 N2 84.2(3)

loop_
_geom_bond_atom_site_label_1
_geom_bond_atom_site_label_2
_geom_bond_distance
C1 O1 1.172(13)
C1 Re1 1.905(12)
C2 O2 1.152(15)
C2 Re1 1.894(14)
C3 O3 1.138(12)
C3 Re1 1.930(10)
C4 O4 1.299(11)
C4 C5 1.407(14)
C4 C12 1.412(13)
C5 C6 1.385(15)
C5 H5 0.9300
C6 C7 1.386(15)
C6 H6 0.9300
C7 N4 1.420(13)
C7 C8 1.427(14)
C8 C9 1.394(13)
C8 C12 1.420(13)
C9 C10 1.367(14)
C9 H9 0.9300
C10 C11 1.405(13)
C10 H10 0.9300
C11 N1 1.307(12)
C11 H11 0.9300
C12 N1 1.362(12)
C13 C14 1.345(17)
C13 N2 1.362(12)
C13 H13 0.9300
C14 N3 1.354(15)
C14 H14 0.9300
C15 N2 1.310(14)
C15 N3 1.363(13)
C15 H15 0.9300
C16 C17 1.382(16)
C16 C21 1.383(15)
C16 N5 1.416(13)
C17 C18 1.372(15)
C17 H17 0.9300
C18 C19 1.371(17)
C18 H18 0.9300
C19 C20 1.379(18)
C19 H19 0.9300
C20 C21 1.386(15)
C20 H20 0.9300
C21 H21 0.9300
C22 N3 1.468(15)
C22 H22A 0.9600
C22 H22B 0.9600
C22 H22C 0.9600
N1 Re1 2.180(7)
N2 Re1 2.218(9)
N4 N5 1.251(12)
O4 Re1 2.125(7)

loop_
_platon_squeeze_void_nr
_platon_squeeze_void_average_x
_platon_squeeze_void_average_y
_platon_squeeze_void_average_z
_platon_squeeze_void_volume
_platon_squeeze_void_count_electrons
_platon_squeeze_void_content
1 -0.093 0.500 1.000 155 59 ' '
